data_7202070
loop_
_publ_author_name
'Adarsh, N. N.'
'Kumar, D. Krishna'
'Dastidar, Parthasarathi'

_publ_section_title
;
 Zn(II) metal--organic frameworks (MOFs) derived from a
 bis-pyridyl-bis-urea ligand: effects of crystallization solvents on
 the structures and anion binding properties
;
_journal_issue 11
_journal_name_full CrystEngComm
_journal_page_first 1565
_journal_paper_doi 10.1039/b803410a
_journal_volume 10
_journal_year 2008
_chemical_formula_sum 'C34 H52 N12 O14 S Zn'
_chemical_formula_weight 950.31
_chemical_name_systematic
;
?
;
_space_group_IT_number 14
_symmetry_cell_setting monoclinic
_symmetry_space_group_name_Hall '-P 2yn'
_symmetry_space_group_name_H-M 'P 1 21/n 1'
_atom_sites_solution_hydrogens geom
_atom_sites_solution_primary direct
_atom_sites_solution_secondary difmap
_audit_creation_method SHELXL-97
_cell_angle_alpha 90.00
_cell_angle_beta 94.712(2)
_cell_angle_gamma 90.00
_cell_formula_units_Z 4
_cell_length_a 13.1959(16)
_cell_length_b 13.9981(17)
_cell_length_c 23.607(3)
_cell_measurement_temperature 100(2)
_cell_volume 4345.9(9)
_computing_cell_refinement 'BRUKER AXS SMART 3'
_computing_data_collection 'BRUKER AXS SMART 3'
_computing_data_reduction 'BRUKER AXS SAINT'
_computing_molecular_graphics 'BRUKER SHELXLTL'
_computing_publication_material 'MERCURY 1.4.1'
_computing_structure_refinement 'SHELXL-97 (Sheldrick, 1997)'
_computing_structure_solution 'SHELXS-97 (Sheldrick, 1990)'
_diffrn_ambient_temperature 100(2)
_diffrn_detector_area_resol_mean 3
_diffrn_measured_fraction_theta_full 0.916
_diffrn_measured_fraction_theta_max 0.916
_diffrn_measurement_device_type 'BRUKER CCD AREA DETECTOR'
_diffrn_measurement_method 'PHI-OMEGA SCAN'
_diffrn_radiation_monochromator graphite
_diffrn_radiation_source 'fine-focus sealed tube'
_diffrn_radiation_type MoK\a
_diffrn_radiation_wavelength 0.71073
_diffrn_reflns_av_R_equivalents 0.0632
_diffrn_reflns_av_sigmaI/netI 0.0915
_diffrn_reflns_limit_h_max 17
_diffrn_reflns_limit_h_min -17
_diffrn_reflns_limit_k_max 16
_diffrn_reflns_limit_k_min -17
_diffrn_reflns_limit_l_max 26
_diffrn_reflns_limit_l_min -31
_diffrn_reflns_number 25460
_diffrn_reflns_theta_full 28.32
_diffrn_reflns_theta_max 28.32
_diffrn_reflns_theta_min 1.69
_exptl_absorpt_coefficient_mu 0.691
_exptl_absorpt_correction_T_max 0.9729
_exptl_absorpt_correction_T_min 0.7555
_exptl_absorpt_correction_type multi-scan
_exptl_absorpt_process_details SADABS
_exptl_crystal_colour COLORLESS
_exptl_crystal_density_diffrn 1.452
_exptl_crystal_density_method 'not measured'
_exptl_crystal_description PLATE
_exptl_crystal_F_000 1992
_exptl_crystal_size_max 0.43
_exptl_crystal_size_mid 0.14
_exptl_crystal_size_min 0.04
_refine_diff_density_max 1.039
_refine_diff_density_min -0.922
_refine_diff_density_rms 0.137
_refine_ls_extinction_method none
_refine_ls_goodness_of_fit_ref 1.310
_refine_ls_hydrogen_treatment constr
_refine_ls_matrix_type full
_refine_ls_number_parameters 559
_refine_ls_number_reflns 9920
_refine_ls_number_restraints 0
_refine_ls_restrained_S_all 1.310
_refine_ls_R_factor_all 0.1297
_refine_ls_R_factor_gt 0.0880
_refine_ls_shift/su_max 0.001
_refine_ls_shift/su_mean 0.000
_refine_ls_structure_factor_coef Fsqd
_refine_ls_weighting_details 'calc w=1/[\s^2^(Fo^2^)+(0.1000P)^2^+0.0000P] where P=(Fo^2^+2Fc^2^)/3'
_refine_ls_weighting_scheme calc
_refine_ls_wR_factor_gt 0.2163
_refine_ls_wR_factor_ref 0.2359
_reflns_number_gt 6792
_reflns_number_total 9920
_reflns_threshold_expression >2sigma(I)
_cod_data_source_file b803410a.txt
_cod_data_source_block an362q1m
_cod_depositor_comments
;
The following automatic conversions were performed:
'_symmetry_cell_setting' value 'MONOCLINIC' changed to 'monoclinic'
according to '/home/saulius/struct/CIF-dictionaries/cif_core.dic'
dictionary named 'cif_core.dic' version 2.4.1 from
2010-06-29.

'_exptl_absorpt_correction_type' value 'MULTI-SCAN' changed
to 'multi-scan' according to
'/home/saulius/struct/CIF-dictionaries/cif_core.dic' dictionary named
'cif_core.dic' version 2.4.1 from 2010-06-29.

Automatic conversion script
Id: cif_fix_enum 1527 2010-12-29 10:47:43Z saulius 
;
_cod_original_sg_symbol_H-M P2(1)/n
_cod_database_code 7202070

loop_
_symmetry_equiv_pos_as_xyz
'x, y, z'
'-x+1/2, y+1/2, -z+1/2'
'-x, -y, -z'
'x-1/2, -y-1/2, z-1/2'

loop_
_atom_site_label
_atom_site_type_symbol
_atom_site_fract_x
_atom_site_fract_y
_atom_site_fract_z
_atom_site_U_iso_or_equiv
_atom_site_adp_type
_atom_site_occupancy
_atom_site_symmetry_multiplicity
_atom_site_calc_flag
_atom_site_refinement_flags
_atom_site_disorder_assembly
_atom_site_disorder_group
Zn1 Zn 0.75929(4) 0.25170(4) 0.99647(2) 0.01220(17) Uani 1 1 d . . .
N1 N 0.6082(3) 0.3194(3) 0.97770(17) 0.0166(9) Uani 1 1 d . . .
C2 C 0.5612(4) 0.3566(4) 1.0211(2) 0.0311(14) Uani 1 1 d . . .
H2 H 0.5964 0.3601 1.0569 0.037 Uiso 1 1 calc R . .
C3 C 0.4627(4) 0.3896(5) 1.0142(3) 0.0430(17) Uani 1 1 d . . .
H3 H 0.4326 0.4151 1.0451 0.052 Uiso 1 1 calc R . .
C4 C 0.4083(4) 0.3850(4) 0.9617(2) 0.0311(14) Uani 1 1 d . . .
H4 H 0.3412 0.4059 0.9568 0.037 Uiso 1 1 calc R . .
C5 C 0.4569(4) 0.3484(3) 0.9169(2) 0.0190(11) Uani 1 1 d . . .
C6 C 0.5576(3) 0.3175(3) 0.9273(2) 0.0156(10) Uani 1 1 d . . .
H6 H 0.5906 0.2942 0.8968 0.019 Uiso 1 1 calc R . .
N7 N 0.4121(3) 0.3365(3) 0.86141(19) 0.0276(11) Uani 1 1 d . . .
H7 H 0.4418 0.2992 0.8390 0.033 Uiso 1 1 calc R . .
C8 C 0.3238(5) 0.3805(5) 0.8406(3) 0.0414(16) Uani 1 1 d . . .
O9 O 0.2823(3) 0.4452(3) 0.86564(17) 0.0459(12) Uani 1 1 d . . .
N10 N 0.3018(7) 0.3646(7) 0.7865(4) 0.023(2) Uiso 0.47 1 d P . .
N10' N 0.2745(8) 0.3272(7) 0.7923(4) 0.038(3) Uiso 0.53 1 d P . .
C11 C 0.2031(9) 0.4079(9) 0.7613(5) 0.028(3) Uiso 0.51 1 d P . .
C11' C 0.1775(12) 0.3625(12) 0.7610(7) 0.058(4) Uiso 0.49 1 d P . .
C12 C 0.1896(5) 0.3817(6) 0.7021(3) 0.062(2) Uani 1 1 d . . .
N13 N 0.1047(4) 0.4417(4) 0.6793(2) 0.0447(15) Uani 1 1 d . . .
H13 H 0.0907 0.4922 0.6979 0.054 Uiso 1 1 calc R . .
C14 C 0.0489(4) 0.4224(4) 0.6318(2) 0.0262(13) Uani 1 1 d . . .
O15 O 0.0626(3) 0.3526(2) 0.60110(17) 0.0288(9) Uani 1 1 d . . .
N16 N -0.0278(3) 0.4872(3) 0.61902(18) 0.0236(10) Uani 1 1 d . . .
H16 H -0.0402 0.5261 0.6458 0.028 Uiso 1 1 calc R . .
C17 C -0.0876(3) 0.4978(3) 0.5686(2) 0.0163(10) Uani 1 1 d . . .
C18 C -0.1343(3) 0.5857(3) 0.5597(2) 0.0153(10) Uani 1 1 d . . .
H18 H -0.1220 0.6322 0.5875 0.018 Uiso 1 1 calc R . .
N19 N -0.1962(3) 0.6083(3) 0.51364(17) 0.0139(8) Uani 1 1 d . . .
C20 C -0.2119(3) 0.5413(3) 0.4730(2) 0.0143(10) Uani 1 1 d . . .
H20 H -0.2547 0.5547 0.4408 0.017 Uiso 1 1 calc R . .
C21 C -0.1655(4) 0.4527(3) 0.4783(2) 0.0206(11) Uani 1 1 d . . .
H21 H -0.1771 0.4080 0.4493 0.025 Uiso 1 1 calc R . .
C22 C -0.1035(4) 0.4298(3) 0.5250(2) 0.0184(11) Uani 1 1 d . . .
H22 H -0.0721 0.3703 0.5282 0.022 Uiso 1 1 calc R . .
N23 N 0.9093(3) 0.1846(2) 1.01765(17) 0.0142(8) Uani 1 1 d . . .
C24 C 0.9651(4) 0.1494(4) 0.9774(2) 0.0215(11) Uani 1 1 d . . .
H24 H 0.9383 0.1507 0.9397 0.026 Uiso 1 1 calc R . .
C25 C 1.0609(4) 0.1115(4) 0.9901(2) 0.0301(13) Uani 1 1 d . . .
H25 H 1.0963 0.0858 0.9612 0.036 Uiso 1 1 calc R . .
C26 C 1.1042(4) 0.1115(4) 1.0452(2) 0.0285(13) Uani 1 1 d . . .
H26 H 1.1693 0.0874 1.0539 0.034 Uiso 1 1 calc R . .
C27 C 1.0483(4) 0.1484(3) 1.0876(2) 0.0175(10) Uani 1 1 d . . .
C28 C 0.9507(3) 0.1817(3) 1.0713(2) 0.0158(10) Uani 1 1 d . . .
H28 H 0.9116 0.2035 1.0997 0.019 Uiso 1 1 calc R . .
N29 N 1.0822(3) 0.1582(3) 1.14448(18) 0.0255(10) Uani 1 1 d . . .
H29 H 1.0521 0.2006 1.1634 0.031 Uiso 1 1 calc R . .
C30 C 1.1591(4) 0.1074(3) 1.1739(2) 0.0218(11) Uani 1 1 d . . .
O31 O 1.2080(3) 0.0453(2) 1.15108(15) 0.0270(9) Uani 1 1 d . . .
N32 N 1.1743(3) 0.1332(3) 1.22896(18) 0.0249(10) Uani 1 1 d . . .
H32 H 1.1390 0.1791 1.2415 0.030 Uiso 1 1 calc R . .
C33 C 1.2487(4) 0.0852(3) 1.2675(2) 0.0212(11) Uani 1 1 d . . .
H33A H 1.2517 0.0184 1.2569 0.025 Uiso 1 1 calc R . .
H33B H 1.2267 0.0882 1.3057 0.025 Uiso 1 1 calc R . .
C34 C 1.3554(4) 0.1281(3) 1.2680(2) 0.0192(11) Uani 1 1 d . . .
H34A H 1.3737 0.1353 1.2292 0.023 Uiso 1 1 calc R . .
H34B H 1.3561 0.1908 1.2854 0.023 Uiso 1 1 calc R . .
N35 N 1.4288(3) 0.0671(3) 1.29926(17) 0.0187(9) Uani 1 1 d . . .
H35 H 1.4502 0.0177 1.2821 0.022 Uiso 1 1 calc R . .
C36 C 1.4656(3) 0.0822(3) 1.3529(2) 0.0143(10) Uani 1 1 d . . .
O37 O 1.4523(2) 0.1563(2) 1.38080(14) 0.0181(7) Uani 1 1 d . . .
N38 N 1.5228(3) 0.0071(3) 1.37586(16) 0.0159(9) Uani 1 1 d . . .
H38 H 1.5245 -0.0428 1.3547 0.019 Uiso 1 1 calc R . .
C39 C 1.5776(3) 0.0012(3) 1.4281(2) 0.0135(10) Uani 1 1 d . . .
C40 C 1.6206(3) -0.0877(3) 1.4426(2) 0.0144(10) Uani 1 1 d . . .
H40 H 1.6086 -0.1374 1.4168 0.017 Uiso 1 1 calc R . .
N41 N 1.6769(3) -0.1069(3) 1.49027(16) 0.0131(8) Uani 1 1 d . . .
C42 C 1.6936(3) -0.0348(3) 1.5276(2) 0.0163(10) Uani 1 1 d . . .
H42 H 1.7330 -0.0458 1.5615 0.020 Uiso 1 1 calc R . .
C43 C 1.6537(4) 0.0553(3) 1.5169(2) 0.0179(11) Uani 1 1 d . . .
H43 H 1.6667 0.1034 1.5436 0.022 Uiso 1 1 calc R . .
C44 C 1.5957(3) 0.0750(3) 1.4678(2) 0.0149(10) Uani 1 1 d . . .
H44 H 1.5690 0.1357 1.4608 0.018 Uiso 1 1 calc R . .
O45 O 0.7826(2) 0.2606(2) 0.90894(14) 0.0162(7) Uani 1 1 d . . .
O46 O 0.7323(2) 0.2405(2) 1.08376(14) 0.0166(7) Uani 1 1 d . . .
S47 S 0.48261(9) 0.16930(9) 0.74986(5) 0.0189(3) Uani 1 1 d . . .
O48 O 0.5193(3) 0.2597(3) 0.77533(17) 0.0324(10) Uani 1 1 d . . .
O49 O 0.3748(3) 0.1557(3) 0.76086(16) 0.0354(10) Uani 1 1 d . . .
O50 O 0.4934(3) 0.1695(2) 0.68871(14) 0.0235(8) Uani 1 1 d . . .
O51 O 0.5439(3) 0.0902(3) 0.77636(16) 0.0366(10) Uani 1 1 d . . .
O60 O 0.7444(3) 0.1397(2) 0.82115(14) 0.0248(8) Uani 1 1 d . . .
C57 C 0.0986(6) 0.0676(6) 0.8270(3) 0.069(3) Uani 1 1 d . . .
C58 C 0.0435(7) 0.0162(7) 0.7730(4) 0.099(3) Uani 1 1 d . . .
H58A H 0.0648 0.0450 0.7391 0.148 Uiso 1 1 calc R . .
H58B H -0.0288 0.0228 0.7737 0.148 Uiso 1 1 calc R . .
H58C H 0.0610 -0.0504 0.7737 0.148 Uiso 1 1 calc R . .
C59 C 0.1204(11) 0.1753(10) 0.8225(6) 0.080(4) Uiso 0.67 1 d P . .
C59' C 0.0453(18) 0.1594(16) 0.8299(10) 0.053(6) Uiso 0.33 1 d P . .
O56 O 0.1402(5) 0.0205(4) 0.8638(2) 0.084(2) Uani 1 1 d . . .
O52 O 0.1325(4) 0.9688(3) 0.36466(18) 0.0489(12) Uani 1 1 d . . .
C53 C 0.1384(5) 0.8893(4) 0.3467(2) 0.0369(15) Uani 1 1 d . . .
C54 C 0.2390(6) 0.8459(5) 0.3358(3) 0.060(2) Uani 1 1 d . . .
H54A H 0.2921 0.8917 0.3446 0.089 Uiso 1 1 calc R . .
H54B H 0.2384 0.8278 0.2966 0.089 Uiso 1 1 calc R . .
H54C H 0.2509 0.7905 0.3593 0.089 Uiso 1 1 calc R . .
C55 C 0.0463(6) 0.8245(5) 0.3371(3) 0.060(2) Uani 1 1 d . . .
H55A H 0.0530 0.7717 0.3631 0.090 Uiso 1 1 calc R . .
H55B H 0.0417 0.8009 0.2988 0.090 Uiso 1 1 calc R . .
H55C H -0.0141 0.8599 0.3433 0.090 Uiso 1 1 calc R . .
O61 O 0.2652(3) 0.6310(3) 0.83251(15) 0.0276(9) Uani 1 1 d . . .

loop_
_atom_site_aniso_label
_atom_site_aniso_U_11
_atom_site_aniso_U_22
_atom_site_aniso_U_33
_atom_site_aniso_U_23
_atom_site_aniso_U_13
_atom_site_aniso_U_12
Zn1 0.0126(3) 0.0106(3) 0.0129(3) -0.0027(2) -0.0016(2) -0.0027(2)
N1 0.019(2) 0.011(2) 0.020(2) -0.0020(16) 0.0019(18) -0.0024(16)
C2 0.032(3) 0.046(4) 0.015(3) -0.009(2) -0.004(2) 0.015(3)
C3 0.035(4) 0.067(5) 0.028(4) -0.010(3) 0.008(3) 0.026(3)
C4 0.027(3) 0.048(4) 0.018(3) -0.003(3) -0.001(2) 0.024(3)
C5 0.022(3) 0.018(3) 0.017(3) 0.002(2) 0.001(2) 0.005(2)
C6 0.012(2) 0.014(2) 0.021(3) -0.002(2) 0.002(2) 0.0012(18)
N7 0.030(3) 0.032(3) 0.019(2) -0.0077(19) -0.011(2) 0.017(2)
C8 0.048(4) 0.049(4) 0.026(3) 0.003(3) -0.005(3) 0.034(3)
O9 0.055(3) 0.054(3) 0.028(2) 0.000(2) 0.001(2) 0.041(2)
C12 0.066(5) 0.092(6) 0.026(4) 0.013(4) -0.010(3) 0.067(4)
N13 0.052(3) 0.057(4) 0.024(3) 0.006(2) -0.008(3) 0.039(3)
C14 0.020(3) 0.028(3) 0.031(3) 0.017(2) 0.008(2) 0.011(2)
O15 0.027(2) 0.0184(19) 0.043(2) 0.0095(17) 0.0130(18) 0.0141(16)
N16 0.024(2) 0.023(2) 0.024(3) 0.0027(19) 0.0035(19) 0.0175(18)
C17 0.011(2) 0.014(2) 0.024(3) 0.006(2) 0.006(2) 0.0043(18)
C18 0.016(2) 0.012(2) 0.018(3) 0.0005(19) 0.003(2) 0.0046(18)
N19 0.0101(19) 0.011(2) 0.021(2) -0.0009(16) 0.0051(17) 0.0033(15)
C20 0.012(2) 0.017(2) 0.014(2) 0.0013(19) -0.0022(19) 0.0010(18)
C21 0.022(3) 0.013(2) 0.028(3) -0.001(2) 0.009(2) 0.001(2)
C22 0.019(3) 0.008(2) 0.030(3) 0.003(2) 0.008(2) 0.0033(19)
N23 0.0139(19) 0.0082(19) 0.020(2) -0.0016(16) -0.0028(17) 0.0006(15)
C24 0.023(3) 0.026(3) 0.016(3) 0.002(2) -0.002(2) 0.005(2)
C25 0.036(3) 0.037(3) 0.018(3) -0.002(2) 0.006(2) 0.018(3)
C26 0.014(3) 0.042(3) 0.030(3) -0.004(3) -0.002(2) 0.014(2)
C27 0.018(3) 0.016(2) 0.017(3) -0.003(2) -0.004(2) 0.0029(19)
C28 0.013(2) 0.011(2) 0.023(3) 0.000(2) 0.000(2) 0.0007(18)
N29 0.021(2) 0.032(3) 0.021(2) -0.013(2) -0.0094(19) 0.0119(19)
C30 0.016(3) 0.019(3) 0.029(3) 0.000(2) -0.005(2) 0.006(2)
O31 0.028(2) 0.026(2) 0.025(2) -0.0043(16) -0.0033(17) 0.0138(16)
N32 0.019(2) 0.031(3) 0.023(3) -0.008(2) -0.0077(19) 0.0145(19)
C33 0.022(3) 0.017(3) 0.023(3) -0.001(2) -0.006(2) 0.005(2)
C34 0.020(3) 0.018(3) 0.018(3) 0.006(2) -0.003(2) 0.007(2)
N35 0.022(2) 0.019(2) 0.014(2) 0.0006(17) -0.0053(17) 0.0127(17)
C36 0.007(2) 0.014(2) 0.021(3) 0.007(2) -0.0006(19) 0.0026(18)
O37 0.0169(17) 0.0153(17) 0.022(2) -0.0007(14) -0.0003(14) 0.0067(14)
N38 0.022(2) 0.0107(19) 0.015(2) -0.0009(16) -0.0010(17) 0.0078(16)
C39 0.010(2) 0.015(2) 0.015(3) 0.0028(19) 0.0004(19) -0.0003(18)
C40 0.015(2) 0.011(2) 0.017(3) -0.0027(18) 0.001(2) 0.0008(18)
N41 0.014(2) 0.0101(19) 0.015(2) 0.0015(15) 0.0002(16) 0.0007(15)
C42 0.015(2) 0.017(2) 0.017(3) -0.001(2) 0.000(2) -0.0026(19)
C43 0.020(3) 0.012(2) 0.021(3) -0.0017(19) -0.002(2) -0.0039(19)
C44 0.020(2) 0.009(2) 0.016(3) 0.0010(18) 0.000(2) 0.0031(18)
O45 0.0205(17) 0.0129(17) 0.0151(18) -0.0016(13) 0.0011(14) -0.0027(13)
O46 0.0161(17) 0.0161(17) 0.0176(18) -0.0017(14) 0.0012(14) -0.0023(13)
S47 0.0239(7) 0.0164(6) 0.0158(7) -0.0022(5) -0.0018(5) -0.0032(5)
O48 0.040(2) 0.027(2) 0.031(2) -0.0149(17) 0.0079(18) -0.0185(17)
O49 0.031(2) 0.045(3) 0.029(2) -0.0057(18) -0.0014(18) -0.0149(18)
O50 0.035(2) 0.0209(19) 0.0145(19) -0.0019(14) -0.0007(16) -0.0032(15)
O51 0.056(3) 0.032(2) 0.020(2) 0.0014(17) -0.008(2) 0.0167(19)
O60 0.041(2) 0.0205(19) 0.0128(19) -0.0055(14) -0.0007(16) -0.0055(16)
C57 0.083(6) 0.089(6) 0.038(5) 0.026(4) 0.020(4) 0.050(5)
C58 0.111(8) 0.092(8) 0.086(8) 0.035(6) -0.027(6) -0.017(6)
O56 0.122(5) 0.096(5) 0.032(3) 0.017(3) 0.003(3) 0.055(4)
O52 0.066(3) 0.049(3) 0.034(3) -0.004(2) 0.016(2) -0.017(2)
C53 0.057(4) 0.032(3) 0.022(3) -0.003(3) 0.011(3) -0.011(3)
C54 0.078(6) 0.057(5) 0.045(5) -0.006(4) 0.012(4) 0.016(4)
C55 0.069(5) 0.070(5) 0.040(4) -0.004(4) -0.004(4) -0.030(4)
O61 0.0224(19) 0.035(2) 0.025(2) -0.0131(17) -0.0010(16) -0.0032(16)

loop_
_atom_type_symbol
_atom_type_description
_atom_type_scat_dispersion_real
_atom_type_scat_dispersion_imag
_atom_type_scat_source
C C 0.0033 0.0016 'International Tables Vol C Tables 4.2.6.8 and 6.1.1.4'
N N 0.0061 0.0033 'International Tables Vol C Tables 4.2.6.8 and 6.1.1.4'
O O 0.0106 0.0060 'International Tables Vol C Tables 4.2.6.8 and 6.1.1.4'
S S 0.1246 0.1234 'International Tables Vol C Tables 4.2.6.8 and 6.1.1.4'
Zn Zn 0.2839 1.4301 'International Tables Vol C Tables 4.2.6.8 and 6.1.1.4'
H H 0.0000 0.0000 'International Tables Vol C Tables 4.2.6.8 and 6.1.1.4'

loop_
_geom_angle_atom_site_label_1
_geom_angle_atom_site_label_2
_geom_angle_atom_site_label_3
_geom_angle
_geom_angle_site_symmetry_1
_geom_angle_site_symmetry_3
_geom_angle_publ_flag
O45 Zn1 O46 178.46(11) . . ?
O45 Zn1 N41 90.06(13) . 2_757 ?
O46 Zn1 N41 91.22(13) . 2_757 ?
O45 Zn1 N19 91.86(13) . 2_546 ?
O46 Zn1 N19 86.88(13) . 2_546 ?
N41 Zn1 N19 177.94(14) 2_757 2_546 ?
O45 Zn1 N23 92.66(14) . . ?
O46 Zn1 N23 88.15(14) . . ?
N41 Zn1 N23 91.45(14) 2_757 . ?
N19 Zn1 N23 87.72(13) 2_546 . ?
O45 Zn1 N1 88.88(14) . . ?
O46 Zn1 N1 90.31(13) . . ?
N41 Zn1 N1 88.34(14) 2_757 . ?
N19 Zn1 N1 92.44(14) 2_546 . ?
N23 Zn1 N1 178.44(14) . . ?
C6 N1 C2 117.8(4) . . ?
C6 N1 Zn1 123.5(3) . . ?
C2 N1 Zn1 118.4(3) . . ?
N1 C2 C3 121.9(5) . . ?
N1 C2 H2 119.0 . . ?
C3 C2 H2 119.0 . . ?
C2 C3 C4 120.5(5) . . ?
C2 C3 H3 119.8 . . ?
C4 C3 H3 119.8 . . ?
C5 C4 C3 117.6(5) . . ?
C5 C4 H4 121.2 . . ?
C3 C4 H4 121.2 . . ?
C4 C5 C6 118.4(5) . . ?
C4 C5 N7 125.0(5) . . ?
C6 C5 N7 116.6(4) . . ?
N1 C6 C5 123.8(4) . . ?
N1 C6 H6 118.1 . . ?
C5 C6 H6 118.1 . . ?
C8 N7 C5 124.2(4) . . ?
C8 N7 H7 117.9 . . ?
C5 N7 H7 117.9 . . ?
O9 C8 N10 121.5(6) . . ?
O9 C8 N7 123.7(6) . . ?
N10 C8 N7 112.8(6) . . ?
O9 C8 N10' 124.0(6) . . ?
N7 C8 N10' 111.0(6) . . ?
C8 N10 C11 115.5(8) . . ?
C8 N10 C11' 118.6(9) . . ?
C8 N10' C11' 121.2(10) . . ?
C8 N10' C11 101.7(8) . . ?
C11' C11 C12 75.3(18) . . ?
C11' C11 N10 92.2(19) . . ?
C12 C11 N10 108.2(8) . . ?
C12 C11 N10' 106.5(8) . . ?
C11 C11' C12 75.8(18) . . ?
C12 C11' N10' 112.2(11) . . ?
C12 C11' N10 99.0(10) . . ?
C11' C12 N13 108.6(8) . . ?
C11 C12 N13 103.9(6) . . ?
C14 N13 C12 123.5(5) . . ?
C14 N13 H13 118.3 . . ?
C12 N13 H13 118.3 . . ?
O15 C14 N13 124.2(5) . . ?
O15 C14 N16 122.2(5) . . ?
N13 C14 N16 113.7(5) . . ?
C14 N16 C17 128.2(5) . . ?
C14 N16 H16 115.9 . . ?
C17 N16 H16 115.9 . . ?
N16 C17 C18 116.2(4) . . ?
N16 C17 C22 126.8(4) . . ?
C18 C17 C22 117.0(5) . . ?
N19 C18 C17 124.4(4) . . ?
N19 C18 H18 117.8 . . ?
C17 C18 H18 117.8 . . ?
C18 N19 C20 117.4(4) . . ?
C18 N19 Zn1 120.5(3) . 2_556 ?
C20 N19 Zn1 122.0(3) . 2_556 ?
N19 C20 C21 121.3(4) . . ?
N19 C20 H20 119.3 . . ?
C21 C20 H20 119.3 . . ?
C22 C21 C20 121.1(5) . . ?
C22 C21 H21 119.4 . . ?
C20 C21 H21 119.4 . . ?
C21 C22 C17 118.6(4) . . ?
C21 C22 H22 120.7 . . ?
C17 C22 H22 120.7 . . ?
C28 N23 C24 117.0(4) . . ?
C28 N23 Zn1 121.0(3) . . ?
C24 N23 Zn1 121.9(3) . . ?
N23 C24 C25 122.2(5) . . ?
N23 C24 H24 118.9 . . ?
C25 C24 H24 118.9 . . ?
C26 C25 C24 120.4(5) . . ?
C26 C25 H25 119.8 . . ?
C24 C25 H25 119.8 . . ?
C25 C26 C27 118.4(5) . . ?
C25 C26 H26 120.8 . . ?
C27 C26 H26 120.8 . . ?
N29 C27 C26 125.8(4) . . ?
N29 C27 C28 116.9(4) . . ?
C26 C27 C28 117.3(5) . . ?
N23 C28 C27 124.6(5) . . ?
N23 C28 H28 117.7 . . ?
C27 C28 H28 117.7 . . ?
C30 N29 C27 127.1(4) . . ?
C30 N29 H29 116.5 . . ?
C27 N29 H29 116.5 . . ?
O31 C30 N32 124.7(5) . . ?
O31 C30 N29 122.1(5) . . ?
N32 C30 N29 113.1(4) . . ?
C30 N32 C33 121.4(4) . . ?
C30 N32 H32 119.3 . . ?
C33 N32 H32 119.3 . . ?
N32 C33 C34 113.5(4) . . ?
N32 C33 H33A 108.9 . . ?
C34 C33 H33A 108.9 . . ?
N32 C33 H33B 108.9 . . ?
C34 C33 H33B 108.9 . . ?
H33A C33 H33B 107.7 . . ?
N35 C34 C33 110.4(4) . . ?
N35 C34 H34A 109.6 . . ?
C33 C34 H34A 109.6 . . ?
N35 C34 H34B 109.6 . . ?
C33 C34 H34B 109.6 . . ?
H34A C34 H34B 108.1 . . ?
C36 N35 C34 124.5(4) . . ?
C36 N35 H35 117.7 . . ?
C34 N35 H35 117.7 . . ?
O37 C36 N35 125.1(4) . . ?
O37 C36 N38 121.5(4) . . ?
N35 C36 N38 113.4(4) . . ?
C36 N38 C39 128.8(4) . . ?
C36 N38 H38 115.6 . . ?
C39 N38 H38 115.6 . . ?
N38 C39 C40 116.4(4) . . ?
N38 C39 C44 126.9(4) . . ?
C40 C39 C44 116.6(4) . . ?
N41 C40 C39 125.3(4) . . ?
N41 C40 H40 117.4 . . ?
C39 C40 H40 117.4 . . ?
C40 N41 C42 117.0(4) . . ?
C40 N41 Zn1 119.6(3) . 2_747 ?
C42 N41 Zn1 123.4(3) . 2_747 ?
N41 C42 C43 121.7(4) . . ?
N41 C42 H42 119.2 . . ?
C43 C42 H42 119.2 . . ?
C44 C43 C42 121.3(4) . . ?
C44 C43 H43 119.4 . . ?
C42 C43 H43 119.4 . . ?
C43 C44 C39 118.1(4) . . ?
C43 C44 H44 120.9 . . ?
C39 C44 H44 120.9 . . ?
O50 S47 O48 110.3(2) . 1 ?
O50 S47 O48 110.3(2) . . ?
O50 S47 O49 110.3(2) . . ?
O48 S47 O49 109.2(2) 1 . ?
O48 S47 O49 109.2(2) . . ?
O50 S47 O51 108.9(2) . . ?
O48 S47 O51 108.8(2) 1 . ?
O48 S47 O51 108.8(2) . . ?
O49 S47 O51 109.3(2) . . ?
O56 C57 C59' 130.2(12) . . ?
O56 C57 C59 121.1(10) . . ?
O56 C57 C58 119.3(8) . . ?
C59' C57 C58 104.1(11) . . ?
C59 C57 C58 117.7(8) . . ?
C57 C58 H58A 109.5 . . ?
C57 C58 H58B 109.5 . . ?
H58A C58 H58B 109.5 . . ?
C57 C58 H58C 109.5 . . ?
H58A C58 H58C 109.5 . . ?
H58B C58 H58C 109.5 . . ?
C59' C59 C57 66.1(15) . . ?
C59 C59' C57 73.3(16) . . ?
O52 C53 C54 121.5(6) . . ?
O52 C53 C55 122.2(6) . . ?
C54 C53 C55 116.2(6) . . ?
C53 C54 H54A 109.5 . . ?
C53 C54 H54B 109.5 . . ?
H54A C54 H54B 109.5 . . ?
C53 C54 H54C 109.5 . . ?
H54A C54 H54C 109.5 . . ?
H54B C54 H54C 109.5 . . ?
C53 C55 H55A 109.5 . . ?
C53 C55 H55B 109.5 . . ?
H55A C55 H55B 109.5 . . ?
C53 C55 H55C 109.5 . . ?
H55A C55 H55C 109.5 . . ?
H55B C55 H55C 109.5 . . ?

loop_
_geom_bond_atom_site_label_1
_geom_bond_atom_site_label_2
_geom_bond_distance
_geom_bond_site_symmetry_2
_geom_bond_publ_flag
Zn1 O45 2.118(3) . ?
Zn1 O46 2.126(3) . ?
Zn1 N41 2.163(4) 2_757 ?
Zn1 N19 2.179(4) 2_546 ?
Zn1 N23 2.211(4) . ?
Zn1 N1 2.219(4) . ?
N1 C6 1.316(6) . ?
N1 C2 1.345(6) . ?
C2 C3 1.377(7) . ?
C2 H2 0.9300 . ?
C3 C4 1.381(8) . ?
C3 H3 0.9300 . ?
C4 C5 1.381(7) . ?
C4 H4 0.9300 . ?
C5 C6 1.399(6) . ?
C5 N7 1.402(6) . ?
C6 H6 0.9300 . ?
N7 C8 1.373(7) . ?
N7 H7 0.8600 . ?
C8 O9 1.233(7) . ?
C8 N10 1.306(11) . ?
C8 N10' 1.468(12) . ?
N10 N10' 0.656(12) . ?
N10 C11 1.513(14) . ?
N10 C11' 1.701(19) . ?
N10' C11' 1.508(18) . ?
N10' C11 1.608(15) . ?
C11 C11' 0.719(17) . ?
C11 C12 1.442(13) . ?
C11' C12 1.439(17) . ?
C12 N13 1.467(7) . ?
N13 C14 1.318(7) . ?
N13 H13 0.8600 . ?
C14 O15 1.239(6) . ?
C14 N16 1.375(6) . ?
N16 C17 1.381(6) . ?
N16 H16 0.8600 . ?
C17 C18 1.385(6) . ?
C17 C22 1.403(7) . ?
C18 N19 1.343(6) . ?
C18 H18 0.9300 . ?
N19 C20 1.345(6) . ?
N19 Zn1 2.179(4) 2_556 ?
C20 C21 1.384(6) . ?
C20 H20 0.9300 . ?
C21 C22 1.357(7) . ?
C21 H21 0.9300 . ?
C22 H22 0.9300 . ?
N23 C28 1.337(6) . ?
N23 C24 1.343(6) . ?
C24 C25 1.381(7) . ?
C24 H24 0.9300 . ?
C25 C26 1.378(7) . ?
C25 H25 0.9300 . ?
C26 C27 1.390(7) . ?
C26 H26 0.9300 . ?
C27 N29 1.387(6) . ?
C27 C28 1.394(6) . ?
C28 H28 0.9300 . ?
N29 C30 1.379(6) . ?
N29 H29 0.8600 . ?
C30 O31 1.233(6) . ?
C30 N32 1.347(6) . ?
N32 C33 1.448(6) . ?
N32 H32 0.8600 . ?
C33 C34 1.529(7) . ?
C33 H33A 0.9700 . ?
C33 H33B 0.9700 . ?
C34 N35 1.447(6) . ?
C34 H34A 0.9700 . ?
C34 H34B 0.9700 . ?
N35 C36 1.336(6) . ?
N35 H35 0.8600 . ?
C36 O37 1.248(5) . ?
C36 N38 1.378(5) . ?
N38 C39 1.380(6) . ?
N38 H38 0.8600 . ?
C39 C40 1.398(6) . ?
C39 C44 1.402(6) . ?
C40 N41 1.323(6) . ?
C40 H40 0.9300 . ?
N41 C42 1.347(6) . ?
N41 Zn1 2.163(4) 2_747 ?
C42 C43 1.381(6) . ?
C42 H42 0.9300 . ?
C43 C44 1.363(6) . ?
C43 H43 0.9300 . ?
C44 H44 0.9300 . ?
S47 O50 1.462(3) . ?
S47 O48 1.466(3) 1 ?
S47 O48 1.466(3) . ?
S47 O49 1.479(4) . ?
S47 O51 1.480(4) . ?
C57 O56 1.189(8) . ?
C57 C59' 1.47(2) . ?
C57 C59 1.539(15) . ?
C57 C58 1.587(12) . ?
C58 H58A 0.9600 . ?
C58 H58B 0.9600 . ?
C58 H58C 0.9600 . ?
C59 C59' 1.04(2) . ?
O52 C53 1.197(7) . ?
C53 C54 1.501(9) . ?
C53 C55 1.519(8) . ?
C54 H54A 0.9600 . ?
C54 H54B 0.9600 . ?
C54 H54C 0.9600 . ?
C55 H55A 0.9600 . ?
C55 H55B 0.9600 . ?
C55 H55C 0.9600 . ?

loop_
_geom_hbond_atom_site_label_D
_geom_hbond_atom_site_label_H
_geom_hbond_atom_site_label_A
_geom_hbond_distance_DH
_geom_hbond_distance_HA
_geom_hbond_distance_DA
_geom_hbond_angle_DHA
_geom_hbond_site_symmetry_A
N7 H7 O48 0.86 1.97 2.786(6) 158.9 1
N13 H13 O51 0.86 2.36 3.099(6) 143.7 2_556
N13 H13 O49 0.86 2.51 3.314(7) 154.9 2_556
N16 H16 O51 0.86 2.05 2.882(6) 163.0 2_556
N29 H29 O50 0.86 2.08 2.912(5) 161.9 4_666
N32 H32 O48 0.86 2.02 2.828(5) 156.4 4_666
N35 H35 O51 0.86 2.05 2.876(5) 160.1 3_757
N38 H38 O50 0.86 2.05 2.903(5) 169.9 3_757
